data_4103860
loop_
_publ_author_name
'Steven P. Reade'
'Mary F. Mahon'
'Michael K. Whittlesey'

_publ_section_title
;
 Catalytic Hydrodefluorination of Aromatic Fluorocarbons by Ruthenium
 N-Heterocyclic Carbene Complexes
;
_journal_name_full 'Journal of the American Chemical Society'
_journal_page_first 1847
_journal_page_last 1861
_journal_paper_doi 10.1021/ja806545e
_journal_volume 131
_journal_year 2009
_chemical_formula_sum 'C44 H48 F N2 O2 P Ru'
_chemical_formula_weight 787.88
_chemical_name_systematic
;
 ?
;
_space_group_IT_number 14
_symmetry_cell_setting monoclinic
_symmetry_space_group_name_Hall '-P 2yab'
_symmetry_space_group_name_H-M 'P 1 21/a 1'
_atom_sites_solution_hydrogens geom
_atom_sites_solution_primary direct
_atom_sites_solution_secondary difmap
_audit_creation_method SHELXL-97
_cell_angle_alpha 90.00
_cell_angle_beta 105.746(4)
_cell_angle_gamma 90.00
_cell_formula_units_Z 4
_cell_length_a 13.7310(1)
_cell_length_b 13.6060(1)
_cell_length_c 21.7640(3)
_cell_measurement_reflns_used 69745
_cell_measurement_temperature 150(2)
_cell_measurement_theta_max 30.034
_cell_measurement_theta_min 2.910
_cell_volume 3913.46(10)
_computing_cell_refinement 'HKL Scalepack (Otwinowski & Minor 1997)'
_computing_data_reduction 'Denzo & Scalepack (Otwinowski & Minor, 1997'
_computing_molecular_graphics 'ORTEX (P.McArdle, 1995)'
_computing_publication_material 'SHELXL-97/2 (Sheldrick,1997)'
_computing_structure_refinement 'SHELXL-97 (Sheldrick, 1997)'
_computing_structure_solution 'SHELXS-97 (Sheldrick, 1990)'
_diffrn_ambient_temperature 150(2)
_diffrn_measured_fraction_theta_full 0.993
_diffrn_measured_fraction_theta_max 0.993
_diffrn_measurement_device_type KappaCCD
_diffrn_measurement_method KappaCCD
_diffrn_radiation_monochromator graphite
_diffrn_radiation_source 'fine-focus sealed tube'
_diffrn_radiation_type MoK\a
_diffrn_radiation_wavelength 0.71073
_diffrn_reflns_av_R_equivalents 0.0600
_diffrn_reflns_av_sigmaI/netI 0.0416
_diffrn_reflns_limit_h_max 19
_diffrn_reflns_limit_h_min -19
_diffrn_reflns_limit_k_max 19
_diffrn_reflns_limit_k_min -19
_diffrn_reflns_limit_l_max 30
_diffrn_reflns_limit_l_min -30
_diffrn_reflns_number 79321
_diffrn_reflns_theta_full 30.04
_diffrn_reflns_theta_max 30.04
_diffrn_reflns_theta_min 4.77
_exptl_absorpt_coefficient_mu 0.485
_exptl_absorpt_correction_T_max 0.95
_exptl_absorpt_correction_T_min 0.89
_exptl_absorpt_correction_type multi-scan
_exptl_absorpt_process_details
;
 ?
;
_exptl_crystal_colour Yellow
_exptl_crystal_density_diffrn 1.337
_exptl_crystal_density_method 'not measured'
_exptl_crystal_description Tabloid
_exptl_crystal_F_000 1640
_exptl_crystal_size_max 0.25
_exptl_crystal_size_mid 0.25
_exptl_crystal_size_min 0.10
_refine_diff_density_max 0.741
_refine_diff_density_min -0.561
_refine_diff_density_rms 0.074
_refine_ls_extinction_method none
_refine_ls_goodness_of_fit_ref 1.054
_refine_ls_hydrogen_treatment mixed
_refine_ls_matrix_type full
_refine_ls_number_parameters 493
_refine_ls_number_reflns 11386
_refine_ls_number_restraints 3
_refine_ls_restrained_S_all 1.054
_refine_ls_R_factor_all 0.0646
_refine_ls_R_factor_gt 0.0396
_refine_ls_shift/su_max 0.001
_refine_ls_shift/su_mean 0.000
_refine_ls_structure_factor_coef Fsqd
_refine_ls_weighting_details 'calc w=1/[\s^2^(Fo^2^)+(0.0447P)^2^+3.0869P] where P=(Fo^2^+2Fc^2^)/3'
_refine_ls_weighting_scheme calc
_refine_ls_wR_factor_gt 0.0945
_refine_ls_wR_factor_ref 0.1059
_reflns_number_gt 8514
_reflns_number_total 11386
_reflns_threshold_expression >2sigma(I)
_cod_data_source_file ja806545e_si_002_2.cif
_cod_data_source_block cpd11_h06mkw5
_cod_depositor_comments
;
The following automatic conversions were performed:

'_exptl_absorpt_correction_type' value 'Multi-Scan' changed to
'multi-scan' according to the built-in table from CIF Core dictionary
named 'cif_core.dic' version 2.4.1 from 2010-06-29.

Automatic conversion script
Id: cif_fix_values 1715 2011-07-08 13:25:40Z adriana 
;
_cod_original_cell_volume 3913.46(7)
_cod_database_code 4103860

loop_
_symmetry_equiv_pos_as_xyz
'x, y, z'
'-x+1/2, y+1/2, -z'
'-x, -y, -z'
'x-1/2, -y-1/2, z'

loop_
_atom_site_label
_atom_site_type_symbol
_atom_site_fract_x
_atom_site_fract_y
_atom_site_fract_z
_atom_site_U_iso_or_equiv
_atom_site_adp_type
_atom_site_occupancy
_atom_site_symmetry_multiplicity
_atom_site_calc_flag
_atom_site_refinement_flags
_atom_site_disorder_assembly
_atom_site_disorder_group
Ru1 Ru 0.429570(12) -0.026019(12) 0.769933(8) 0.02441(6) Uani 1 1 d D . .
P1 P 0.57403(4) 0.07331(4) 0.79111(3) 0.02495(12) Uani 1 1 d . . .
F1 F 0.51899(10) -0.13531(10) 0.75213(8) 0.0409(4) Uani 1 1 d . . .
O1 O 0.3011(2) 0.1267(2) 0.80675(19) 0.0503(8) Uani 0.70 1 d PD A 1
02 O 0.3805(5) 0.2566(4) 0.5433(2) 0.124(2) Uani 0.70 1 d P B 1
N1 N 0.22838(14) -0.14178(15) 0.70928(9) 0.0303(4) Uani 1 1 d . . .
N2 N 0.30061(14) -0.19076(14) 0.80400(9) 0.0293(4) Uani 1 1 d . . .
C1 C 0.3533(3) 0.0678(3) 0.7944(2) 0.0319(8) Uani 0.70 1 d PD A 1
C2 C 0.31139(16) -0.12550(16) 0.75901(11) 0.0275(4) Uani 1 1 d . A .
C3 C 0.16788(18) -0.21601(19) 0.72343(12) 0.0370(5) Uani 1 1 d . A .
H3 H 0.1063 -0.2402 0.6962 0.044 Uiso 1 1 calc R . .
C4 C 0.21300(18) -0.24667(18) 0.78262(13) 0.0357(5) Uani 1 1 d . A .
H4 H 0.1899 -0.2968 0.8056 0.043 Uiso 1 1 calc R . .
C5 C 0.20689(18) -0.08912(19) 0.64981(11) 0.0334(5) Uani 1 1 d . A .
C6 C 0.1337(2) -0.0156(2) 0.63823(13) 0.0416(6) Uani 1 1 d . . .
C7 C 0.1150(2) 0.0340(2) 0.58047(14) 0.0523(7) Uani 1 1 d . A .
H7 H 0.0652 0.0843 0.5714 0.063 Uiso 1 1 calc R . .
C8 C 0.1668(3) 0.0123(3) 0.53549(14) 0.0531(7) Uani 1 1 d . . .
C9 C 0.2385(2) -0.0614(2) 0.54907(14) 0.0482(7) Uani 1 1 d . A .
H9 H 0.2740 -0.0767 0.5184 0.058 Uiso 1 1 calc R . .
C10 C 0.2609(2) -0.1139(2) 0.60589(13) 0.0401(6) Uani 1 1 d . . .
C11 C 0.0776(2) 0.0107(3) 0.68639(14) 0.0540(8) Uani 1 1 d . A .
H11A H 0.0290 0.0633 0.6692 0.081 Uiso 1 1 calc R . .
H11B H 0.1258 0.0333 0.7258 0.081 Uiso 1 1 calc R . .
H11C H 0.0415 -0.0472 0.6955 0.081 Uiso 1 1 calc R . .
C12 C 0.1449(3) 0.0686(4) 0.47312(18) 0.0820(13) Uani 1 1 d . A .
H12A H 0.1877 0.0434 0.4472 0.123 Uiso 1 1 calc R . .
H12B H 0.1594 0.1385 0.4820 0.123 Uiso 1 1 calc R . .
H12C H 0.0736 0.0605 0.4498 0.123 Uiso 1 1 calc R . .
C13 C 0.3399(2) -0.1941(2) 0.62034(15) 0.0523(7) Uani 1 1 d . A .
H13A H 0.3696 -0.2009 0.5844 0.079 Uiso 1 1 calc R . .
H13B H 0.3083 -0.2563 0.6271 0.079 Uiso 1 1 calc R . .
H13C H 0.3930 -0.1770 0.6590 0.079 Uiso 1 1 calc R . .
C14 C 0.37155(17) -0.19970(17) 0.86607(12) 0.0303(5) Uani 1 1 d . A .
C15 C 0.45193(19) -0.26531(18) 0.87374(14) 0.0385(6) Uani 1 1 d . . .
C16 C 0.51942(19) -0.2717(2) 0.93432(15) 0.0460(7) Uani 1 1 d . A .
H16 H 0.5751 -0.3156 0.9408 0.055 Uiso 1 1 calc R . .
C17 C 0.5083(2) -0.2165(2) 0.98516(14) 0.0474(7) Uani 1 1 d . . .
C18 C 0.4265(2) -0.1526(2) 0.97584(13) 0.0426(6) Uani 1 1 d . A .
H18 H 0.4183 -0.1144 1.0106 0.051 Uiso 1 1 calc R . .
C19 C 0.35636(18) -0.14365(18) 0.91632(12) 0.0343(5) Uani 1 1 d . . .
C20 C 0.4638(2) -0.3253(2) 0.81817(16) 0.0494(7) Uani 1 1 d . A .
H20A H 0.4083 -0.3103 0.7803 0.074 Uiso 1 1 calc R . .
H20B H 0.4623 -0.3954 0.8283 0.074 Uiso 1 1 calc R . .
H20C H 0.5286 -0.3094 0.8097 0.074 Uiso 1 1 calc R . .
C21 C 0.5835(2) -0.2240(3) 1.05071(16) 0.0685(11) Uani 1 1 d . A .
H21A H 0.5631 -0.1795 1.0804 0.103 Uiso 1 1 calc R . .
H21B H 0.6511 -0.2056 1.0476 0.103 Uiso 1 1 calc R . .
H21C H 0.5849 -0.2917 1.0664 0.103 Uiso 1 1 calc R . .
C22 C 0.2683(2) -0.0748(2) 0.90752(14) 0.0436(6) Uani 1 1 d . A .
H22A H 0.2269 -0.0777 0.8631 0.065 Uiso 1 1 calc R . .
H22B H 0.2933 -0.0076 0.9176 0.065 Uiso 1 1 calc R . .
H22C H 0.2273 -0.0941 0.9360 0.065 Uiso 1 1 calc R . .
C23 C 0.67460(17) 0.02039(16) 0.85569(11) 0.0273(4) Uani 1 1 d . . .
C24 C 0.65007(19) -0.05090(18) 0.89503(12) 0.0346(5) Uani 1 1 d . A .
H24 H 0.5814 -0.0691 0.8892 0.041 Uiso 1 1 calc R . .
C25 C 0.7253(2) -0.0954(2) 0.94258(13) 0.0417(6) Uani 1 1 d . . .
H25 H 0.7076 -0.1439 0.9690 0.050 Uiso 1 1 calc R A .
C26 C 0.8251(2) -0.0700(2) 0.95180(13) 0.0426(6) Uani 1 1 d . A .
H26 H 0.8762 -0.1013 0.9842 0.051 Uiso 1 1 calc R . .
C27 C 0.8507(2) 0.0010(2) 0.91382(15) 0.0482(7) Uani 1 1 d . . .
H27 H 0.9195 0.0197 0.9207 0.058 Uiso 1 1 calc R A .
C28 C 0.77596(18) 0.0454(2) 0.86535(13) 0.0384(6) Uani 1 1 d . A .
H28 H 0.7944 0.0932 0.8387 0.046 Uiso 1 1 calc R . .
C29 C 0.56228(16) 0.19995(16) 0.81582(10) 0.0257(4) Uani 1 1 d . . .
C30 C 0.63044(18) 0.24350(17) 0.86760(12) 0.0324(5) Uani 1 1 d . A .
H30 H 0.6837 0.2056 0.8939 0.039 Uiso 1 1 calc R . .
C31 C 0.6212(2) 0.34217(19) 0.88115(13) 0.0392(6) Uani 1 1 d . . .
H31 H 0.6683 0.3714 0.9167 0.047 Uiso 1 1 calc R A .
C32 C 0.5446(2) 0.39773(18) 0.84364(14) 0.0408(6) Uani 1 1 d . A .
H32 H 0.5394 0.4655 0.8528 0.049 Uiso 1 1 calc R . .
C33 C 0.4746(2) 0.35530(18) 0.79234(13) 0.0378(6) Uani 1 1 d . . .
H33 H 0.4206 0.3935 0.7669 0.045 Uiso 1 1 calc R A .
C34 C 0.48366(18) 0.25644(17) 0.77824(12) 0.0310(5) Uani 1 1 d . A .
H34 H 0.4361 0.2274 0.7429 0.037 Uiso 1 1 calc R . .
C35 C 0.64072(16) 0.08962(18) 0.72915(11) 0.0298(5) Uani 1 1 d . . .
C36 C 0.67222(18) 0.1804(2) 0.71304(12) 0.0359(5) Uani 1 1 d . A .
H36 H 0.6577 0.2382 0.7334 0.043 Uiso 1 1 calc R . .
C37 C 0.7254(2) 0.1869(2) 0.66683(13) 0.0459(7) Uani 1 1 d . . .
H37 H 0.7459 0.2494 0.6553 0.055 Uiso 1 1 calc R A .
C38 C 0.7482(2) 0.1039(3) 0.63800(14) 0.0544(8) Uani 1 1 d . A .
H38 H 0.7840 0.1088 0.6064 0.065 Uiso 1 1 calc R . .
C39 C 0.7188(3) 0.0127(3) 0.65496(17) 0.0619(9) Uani 1 1 d . . .
H39 H 0.7365 -0.0452 0.6360 0.074 Uiso 1 1 calc R A .
C40 C 0.6638(2) 0.0056(2) 0.69947(15) 0.0492(7) Uani 1 1 d . A .
H40 H 0.6417 -0.0569 0.7098 0.059 Uiso 1 1 calc R . .
C41 C 0.4134(6) 0.1846(7) 0.5879(3) 0.084(2) Uani 0.70 1 d P B 1
H41A H 0.3554 0.1560 0.6005 0.101 Uiso 0.70 1 calc PR B 1
H41B H 0.4614 0.2124 0.6264 0.101 Uiso 0.70 1 calc PR B 1
C42 C 0.4647(5) 0.1069(5) 0.5592(3) 0.0713(15) Uani 0.70 1 d P B 1
H42A H 0.4170 0.0539 0.5396 0.086 Uiso 0.70 1 calc PR B 1
H42B H 0.5228 0.0781 0.5915 0.086 Uiso 0.70 1 calc PR B 1
C43 C 0.4992(5) 0.1638(6) 0.5093(3) 0.0798(18) Uani 0.70 1 d P B 1
H43A H 0.5652 0.1964 0.5279 0.096 Uiso 0.70 1 calc PR B 1
H43B H 0.5045 0.1210 0.4736 0.096 Uiso 0.70 1 calc PR B 1
C44 C 0.4159(5) 0.2372(5) 0.4883(3) 0.0795(17) Uani 0.70 1 d P B 1
H44A H 0.4414 0.2982 0.4733 0.095 Uiso 0.70 1 calc PR B 1
H44B H 0.3607 0.2102 0.4532 0.095 Uiso 0.70 1 calc PR B 1
H1 H 0.389(4) 0.025(3) 0.7013(11) 0.112(16) Uiso 1 1 d D A .
O1A O 0.2785(7) 0.1282(7) 0.7634(5) 0.074(3) Uiso 0.30 1 d PD A 2
O2A O 0.3896(11) 0.0967(11) 0.5001(7) 0.126(4) Uiso 0.30 1 d P C 2
C1A C 0.3399(8) 0.0674(8) 0.7667(5) 0.041(3) Uiso 0.30 1 d PD A 2
C41A C 0.405(2) 0.1346(18) 0.5671(11) 0.108(7) Uiso 0.30 1 d P C 2
H41C H 0.3401 0.1362 0.5788 0.129 Uiso 0.30 1 calc PR C 2
H41D H 0.4536 0.0931 0.5982 0.129 Uiso 0.30 1 calc PR C 2
C42A C 0.4455(12) 0.2355(12) 0.5651(8) 0.073(4) Uiso 0.30 1 d P C 2
H42C H 0.3911 0.2853 0.5591 0.087 Uiso 0.30 1 calc PR C 2
H42D H 0.4988 0.2505 0.6048 0.087 Uiso 0.30 1 calc PR C 2
C43A C 0.4872(14) 0.2323(13) 0.5098(8) 0.075(4) Uiso 0.30 1 d P C 2
H43C H 0.4708 0.2938 0.4849 0.090 Uiso 0.30 1 calc PR C 2
H43D H 0.5618 0.2255 0.5242 0.090 Uiso 0.30 1 calc PR C 2
C44A C 0.4453(16) 0.1527(14) 0.4725(9) 0.092(5) Uiso 0.30 1 d P C 2
H44C H 0.4023 0.1767 0.4310 0.111 Uiso 0.30 1 calc PR C 2
H44D H 0.5001 0.1124 0.4639 0.111 Uiso 0.30 1 calc PR C 2

loop_
_atom_site_aniso_label
_atom_site_aniso_U_11
_atom_site_aniso_U_22
_atom_site_aniso_U_33
_atom_site_aniso_U_23
_atom_site_aniso_U_13
_atom_site_aniso_U_12
Ru1 0.02243(9) 0.02195(9) 0.03138(10) 0.00049(7) 0.01162(7) -0.00093(7)
P1 0.0238(3) 0.0231(3) 0.0306(3) 0.0002(2) 0.0119(2) -0.0018(2)
F1 0.0317(7) 0.0264(7) 0.0694(10) -0.0043(7) 0.0222(7) 0.0023(6)
O1 0.0406(15) 0.0352(14) 0.087(2) -0.0145(15) 0.0383(16) 0.0007(12)
02 0.166(5) 0.138(5) 0.089(3) 0.035(3) 0.068(4) 0.097(4)
N1 0.0273(9) 0.0334(10) 0.0327(10) -0.0030(8) 0.0127(8) -0.0054(8)
N2 0.0267(9) 0.0264(9) 0.0367(10) -0.0005(8) 0.0118(8) -0.0038(7)
C1 0.0288(18) 0.0294(18) 0.042(2) -0.0064(16) 0.0175(17) -0.0059(13)
C2 0.0277(10) 0.0245(10) 0.0343(11) -0.0018(9) 0.0150(9) -0.0005(8)
C3 0.0306(12) 0.0410(13) 0.0413(14) -0.0072(11) 0.0129(10) -0.0137(10)
C4 0.0325(12) 0.0317(12) 0.0461(14) -0.0015(10) 0.0164(10) -0.0102(10)
C5 0.0305(11) 0.0395(13) 0.0320(12) -0.0029(10) 0.0117(9) -0.0049(10)
C6 0.0391(13) 0.0522(16) 0.0359(13) -0.0007(12) 0.0144(11) 0.0041(12)
C7 0.0535(17) 0.065(2) 0.0429(15) 0.0098(14) 0.0204(13) 0.0153(15)
C8 0.0585(18) 0.067(2) 0.0387(15) 0.0088(14) 0.0214(13) 0.0023(16)
C9 0.0533(17) 0.0590(18) 0.0408(15) -0.0025(13) 0.0274(13) -0.0020(14)
C10 0.0429(14) 0.0428(14) 0.0399(14) -0.0068(11) 0.0202(11) -0.0038(11)
C11 0.0516(17) 0.075(2) 0.0415(15) 0.0080(14) 0.0237(13) 0.0273(16)
C12 0.091(3) 0.110(3) 0.055(2) 0.034(2) 0.036(2) 0.021(3)
C13 0.0569(18) 0.0540(17) 0.0547(18) -0.0102(14) 0.0297(15) 0.0072(14)
C14 0.0256(10) 0.0282(11) 0.0395(12) 0.0064(9) 0.0126(9) -0.0014(9)
C15 0.0331(12) 0.0291(12) 0.0585(16) 0.0131(11) 0.0211(12) 0.0019(10)
C16 0.0282(12) 0.0453(15) 0.0668(19) 0.0261(14) 0.0167(12) 0.0058(11)
C17 0.0302(13) 0.0621(18) 0.0494(16) 0.0257(14) 0.0099(11) -0.0061(12)
C18 0.0369(13) 0.0537(16) 0.0380(14) 0.0091(12) 0.0116(11) -0.0066(12)
C19 0.0301(11) 0.0353(12) 0.0390(13) 0.0055(10) 0.0122(10) -0.0013(10)
C20 0.0489(16) 0.0319(13) 0.076(2) 0.0076(13) 0.0318(15) 0.0104(12)
C21 0.0392(16) 0.109(3) 0.0526(19) 0.037(2) 0.0050(14) -0.0042(18)
C22 0.0426(14) 0.0498(16) 0.0423(15) 0.0011(12) 0.0181(12) 0.0095(12)
C23 0.0276(10) 0.0262(10) 0.0311(11) 0.0010(9) 0.0133(9) 0.0017(9)
C24 0.0353(12) 0.0373(13) 0.0338(12) 0.0024(10) 0.0140(10) -0.0064(10)
C25 0.0521(16) 0.0387(14) 0.0360(13) 0.0086(11) 0.0151(12) -0.0025(12)
C26 0.0419(14) 0.0496(16) 0.0384(14) 0.0098(12) 0.0148(11) 0.0174(12)
C27 0.0285(12) 0.0696(19) 0.0502(16) 0.0177(14) 0.0167(12) 0.0095(12)
C28 0.0281(11) 0.0456(14) 0.0447(14) 0.0143(11) 0.0156(10) 0.0030(10)
C29 0.0258(10) 0.0246(10) 0.0304(11) 0.0009(8) 0.0141(9) -0.0016(8)
C30 0.0295(11) 0.0305(11) 0.0395(13) -0.0022(10) 0.0134(10) -0.0040(9)
C31 0.0402(13) 0.0350(13) 0.0466(15) -0.0110(11) 0.0188(12) -0.0097(11)
C32 0.0488(15) 0.0235(11) 0.0603(17) -0.0030(11) 0.0325(13) -0.0023(10)
C33 0.0398(13) 0.0287(12) 0.0506(15) 0.0087(11) 0.0219(12) 0.0061(10)
C34 0.0332(12) 0.0274(11) 0.0351(12) 0.0038(9) 0.0141(10) 0.0000(9)
C35 0.0249(10) 0.0376(12) 0.0294(11) 0.0008(9) 0.0116(9) -0.0038(9)
C36 0.0323(12) 0.0415(13) 0.0364(13) 0.0044(10) 0.0138(10) -0.0050(10)
C37 0.0384(14) 0.0605(18) 0.0430(15) 0.0098(13) 0.0181(12) -0.0103(13)
C38 0.0501(17) 0.082(2) 0.0405(15) -0.0045(15) 0.0285(13) -0.0120(16)
C39 0.076(2) 0.066(2) 0.060(2) -0.0151(17) 0.0458(18) -0.0063(18)
C40 0.0613(18) 0.0422(15) 0.0565(18) -0.0069(13) 0.0373(15) -0.0060(13)
C41 0.088(4) 0.111(6) 0.056(3) 0.000(4) 0.021(3) 0.030(4)
C42 0.061(3) 0.076(4) 0.077(4) 0.015(3) 0.018(3) 0.018(3)
C43 0.068(4) 0.101(5) 0.078(4) 0.026(4) 0.034(3) 0.035(3)
C44 0.082(4) 0.086(4) 0.070(4) 0.018(3) 0.020(3) 0.020(3)

loop_
_atom_type_symbol
_atom_type_description
_atom_type_scat_dispersion_real
_atom_type_scat_dispersion_imag
_atom_type_scat_source
Ru Ru -1.2594 0.8363 'International Tables Vol C Tables 4.2.6.8 and 6.1.1.4'
C C 0.0033 0.0016 'International Tables Vol C Tables 4.2.6.8 and 6.1.1.4'
H H 0.0000 0.0000 'International Tables Vol C Tables 4.2.6.8 and 6.1.1.4'
F F 0.0171 0.0103 'International Tables Vol C Tables 4.2.6.8 and 6.1.1.4'
N N 0.0061 0.0033 'International Tables Vol C Tables 4.2.6.8 and 6.1.1.4'
O O 0.0106 0.0060 'International Tables Vol C Tables 4.2.6.8 and 6.1.1.4'
P P 0.1023 0.0942 'International Tables Vol C Tables 4.2.6.8 and 6.1.1.4'

loop_
_geom_angle_atom_site_label_1
_geom_angle_atom_site_label_2
_geom_angle_atom_site_label_3
_geom_angle
H1 Ru1 C1A 65.7(18)
H1 Ru1 C1 83.6(17)
C1A Ru1 C1 18.6(3)
H1 Ru1 F1 102.2(17)
C1A Ru1 F1 167.1(4)
C1 Ru1 F1 174.13(16)
H1 Ru1 C2 96.3(17)
C1A Ru1 C2 87.1(4)
C1 Ru1 C2 89.82(13)
F1 Ru1 C2 89.71(7)
H1 Ru1 P1 89.9(17)
C1A Ru1 P1 97.9(4)
C1 Ru1 P1 93.53(11)
F1 Ru1 P1 86.36(4)
C2 Ru1 P1 173.28(6)
C29 P1 C23 104.70(10)
C29 P1 C35 101.76(10)
C23 P1 C35 100.87(10)
C29 P1 Ru1 117.73(7)
C23 P1 Ru1 110.29(7)
C35 P1 Ru1 119.32(8)
C41 02 C44 109.8(5)
C2 N1 C3 111.3(2)
C2 N1 C5 123.92(19)
C3 N1 C5 124.8(2)
C2 N2 C4 111.7(2)
C2 N2 C14 123.55(18)
C4 N2 C14 124.8(2)
O1 C1 Ru1 176.3(4)
N2 C2 N1 103.61(18)
N2 C2 Ru1 125.30(16)
N1 C2 Ru1 131.09(17)
C4 C3 N1 106.9(2)
C3 C4 N2 106.5(2)
C6 C5 C10 122.6(2)
C6 C5 N1 118.9(2)
C10 C5 N1 118.5(2)
C7 C6 C5 117.5(3)
C7 C6 C11 120.7(3)
C5 C6 C11 121.8(2)
C6 C7 C8 122.0(3)
C9 C8 C7 118.4(3)
C9 C8 C12 121.0(3)
C7 C8 C12 120.5(3)
C8 C9 C10 122.5(3)
C9 C10 C5 117.0(3)
C9 C10 C13 122.0(2)
C5 C10 C13 121.0(2)
C15 C14 C19 122.6(2)
C15 C14 N2 118.6(2)
C19 C14 N2 118.8(2)
C16 C15 C14 117.1(3)
C16 C15 C20 122.5(2)
C14 C15 C20 120.4(3)
C17 C16 C15 122.4(2)
C16 C17 C18 118.9(3)
C16 C17 C21 121.4(3)
C18 C17 C21 119.6(3)
C17 C18 C19 121.1(3)
C18 C19 C14 117.9(2)
C18 C19 C22 120.2(2)
C14 C19 C22 121.9(2)
C28 C23 C24 118.4(2)
C28 C23 P1 122.35(18)
C24 C23 P1 119.19(17)
C25 C24 C23 120.5(2)
C26 C25 C24 120.7(2)
C25 C26 C27 119.7(2)
C26 C27 C28 120.2(3)
C23 C28 C27 120.6(2)
C30 C29 C34 119.0(2)
C30 C29 P1 123.26(17)
C34 C29 P1 117.62(17)
C29 C30 C31 120.4(2)
C32 C31 C30 120.5(2)
C31 C32 C33 120.2(2)
C32 C33 C34 119.7(2)
C33 C34 C29 120.3(2)
C36 C35 C40 119.3(2)
C36 C35 P1 123.05(19)
C40 C35 P1 117.58(19)
C35 C36 C37 119.9(3)
C38 C37 C36 120.4(3)
C37 C38 C39 119.9(3)
C40 C39 C38 120.1(3)
C39 C40 C35 120.3(3)
02 C41 C42 108.2(5)
C41 C42 C43 102.3(5)
C44 C43 C42 101.4(5)
02 C44 C43 105.9(5)
C44A O2A C41A 107.2(16)
O1A C1A Ru1 178.3(12)
C42A C41A O2A 104.0(17)
C43A C42A C41A 103.3(15)
C44A C43A C42A 108.2(14)
O2A C44A C43A 112.4(16)

loop_
_geom_bond_atom_site_label_1
_geom_bond_atom_site_label_2
_geom_bond_distance
Ru1 H1 1.602(10)
Ru1 C1A 1.758(9)
Ru1 C1 1.820(3)
Ru1 F1 2.0315(13)
Ru1 C2 2.077(2)
Ru1 P1 2.3403(6)
P1 C29 1.825(2)
P1 C23 1.830(2)
P1 C35 1.838(2)
O1 C1 1.155(4)
02 C41 1.367(8)
02 C44 1.433(7)
N1 C2 1.360(3)
N1 C3 1.394(3)
N1 C5 1.438(3)
N2 C2 1.359(3)
N2 C4 1.392(3)
N2 C14 1.440(3)
C3 C4 1.336(4)
C5 C6 1.391(4)
C5 C10 1.401(3)
C6 C7 1.388(4)
C6 C11 1.503(4)
C7 C8 1.390(4)
C8 C9 1.380(5)
C8 C12 1.517(4)
C9 C10 1.389(4)
C10 C13 1.510(4)
C14 C15 1.394(3)
C14 C19 1.395(4)
C15 C16 1.393(4)
C15 C20 1.504(4)
C16 C17 1.379(5)
C17 C18 1.391(4)
C17 C21 1.521(4)
C18 C19 1.394(4)
C19 C22 1.500(4)
C23 C28 1.392(3)
C23 C24 1.394(3)
C24 C25 1.387(4)
C25 C26 1.375(4)
C26 C27 1.378(4)
C27 C28 1.394(4)
C29 C30 1.387(3)
C29 C34 1.395(3)
C30 C31 1.388(3)
C31 C32 1.371(4)
C32 C33 1.386(4)
C33 C34 1.393(3)
C35 C36 1.385(3)
C35 C40 1.391(4)
C36 C37 1.397(4)
C37 C38 1.370(5)
C38 C39 1.385(5)
C39 C40 1.384(4)
C41 C42 1.496(9)
C42 C43 1.511(8)
C43 C44 1.493(8)
O1A C1A 1.170(11)
O2A C44A 1.33(2)
O2A C41A 1.51(3)
C41A C42A 1.49(3)
C42A C43A 1.47(2)
C43A C44A 1.38(2)
